data_4348446
loop_
_publ_author_name
'Macdonald, Charles L. B.'
'Binder, Justin F.'
'Swidan, Ala'aeddeen'
'Nguyen, Jennifer H.'
'Kosnik, Stephanie C.'
'Ellis, Bobby D.'

_publ_section_title
;
 Convenient Preparation and Detailed Analysis of a Series of
 NHC-Stabilized Phosphorus(I) Dyes and Their Derivatives.
;
_journal_issue 14
_journal_name_full 'Inorganic chemistry'
_journal_page_first 7152
_journal_page_last 7166
_journal_paper_doi 10.1021/acs.inorgchem.6b01163
_journal_volume 55
_journal_year 2016
_chemical_formula_moiety 'C22 H40 N4 P, Br'
_chemical_formula_sum 'C22 H40 Br N4 P'
_chemical_formula_weight 471.46
_space_group_crystal_system monoclinic
_space_group_IT_number 14
_space_group_name_Hall '-P 2ybc'
_space_group_name_H-M_alt 'P 1 21/c 1'
_atom_sites_solution_hydrogens geom
_audit_creation_method SHELXL-2014
_cell_angle_alpha 90
_cell_angle_beta 100.871(2)
_cell_angle_gamma 90
_cell_formula_units_Z 4
_cell_length_a 12.3507(6)
_cell_length_b 17.0313(8)
_cell_length_c 12.0847(6)
_cell_measurement_reflns_used 9979
_cell_measurement_temperature 173(2)
_cell_measurement_theta_max 74.08
_cell_measurement_theta_min 3.64
_cell_volume 2496.4(2)
_computing_cell_refinement 'Bruker SAINT'
_computing_data_collection 'Bruker APEX2'
_computing_data_reduction 'Bruker SAINT'
_computing_molecular_graphics 'Bruker SHELXTL'
_computing_publication_material 'Bruker SHELXTL'
_computing_structure_refinement 'SHELXL-2014 (Sheldrick, 2014)'
_computing_structure_solution 'SHELXS-97 (Sheldrick 2008)'
_diffrn_ambient_temperature 173(2)
_diffrn_measured_fraction_theta_full 1.000
_diffrn_measured_fraction_theta_max 0.995
_diffrn_measurement_device_type 'Bruker APEX-II CCD'
_diffrn_measurement_method '\f and \w scans'
_diffrn_radiation_type CuK\a
_diffrn_radiation_wavelength 1.54178
_diffrn_reflns_av_R_equivalents 0.0393
_diffrn_reflns_av_unetI/netI 0.0188
_diffrn_reflns_Laue_measured_fraction_full 1.000
_diffrn_reflns_Laue_measured_fraction_max 0.995
_diffrn_reflns_limit_h_max 15
_diffrn_reflns_limit_h_min -15
_diffrn_reflns_limit_k_max 21
_diffrn_reflns_limit_k_min -21
_diffrn_reflns_limit_l_max 15
_diffrn_reflns_limit_l_min -14
_diffrn_reflns_number 52029
_diffrn_reflns_point_group_measured_fraction_full 1.000
_diffrn_reflns_point_group_measured_fraction_max 0.995
_diffrn_reflns_theta_full 67.679
_diffrn_reflns_theta_max 74.168
_diffrn_reflns_theta_min 3.644
_exptl_absorpt_coefficient_mu 2.944
_exptl_absorpt_correction_T_max 0.700
_exptl_absorpt_correction_T_min 0.612
_exptl_absorpt_correction_type multi-scan
_exptl_absorpt_process_details 'SADABS; Bruker, 2013'
_exptl_crystal_colour yellow
_exptl_crystal_density_diffrn 1.254
_exptl_crystal_description prism
_exptl_crystal_F_000 1000
_exptl_crystal_size_max 0.228
_exptl_crystal_size_mid 0.151
_exptl_crystal_size_min 0.121
_refine_diff_density_max 0.583
_refine_diff_density_min -0.606
_refine_diff_density_rms 0.054
_refine_ls_extinction_method none
_refine_ls_goodness_of_fit_ref 1.057
_refine_ls_hydrogen_treatment constr
_refine_ls_matrix_type full
_refine_ls_number_parameters 265
_refine_ls_number_reflns 5056
_refine_ls_number_restraints 0
_refine_ls_restrained_S_all 1.057
_refine_ls_R_factor_all 0.0333
_refine_ls_R_factor_gt 0.0299
_refine_ls_shift/su_max 0.001
_refine_ls_shift/su_mean 0.000
_refine_ls_structure_factor_coef Fsqd
_refine_ls_weighting_details 'w=1/[\s^2^(Fo^2^)+(0.0348P)^2^+1.5625P] where P=(Fo^2^+2Fc^2^)/3'
_refine_ls_weighting_scheme calc
_refine_ls_wR_factor_gt 0.0734
_refine_ls_wR_factor_ref 0.0763
_reflns_Friedel_coverage 0.000
_reflns_number_gt 4618
_reflns_number_total 5056
_reflns_threshold_expression 'I > 2\s(I)'
_cod_data_source_file ic6b01163_si_005.cif
_cod_data_source_block shelx
_cod_original_sg_symbol_H-M 'P 21/c'
_cod_database_code 4348446
_shelx_space_group_comment
;
The symmetry employed for this shelxl refinement is uniquely defined
by the following loop, which should always be used as a source of
symmetry information in preference to the above space-group names.
They are only intended as comments.
;
_shelxl_version_number 2014-3

loop_
_space_group_symop_operation_xyz
'x, y, z'
'-x, y+1/2, -z+1/2'
'-x, -y, -z'
'x, -y-1/2, z-1/2'

loop_
_atom_site_label
_atom_site_type_symbol
_atom_site_fract_x
_atom_site_fract_y
_atom_site_fract_z
_atom_site_U_iso_or_equiv
_atom_site_adp_type
_atom_site_occupancy
_atom_site_site_symmetry_order
_atom_site_calc_flag
_atom_site_refinement_flags_posn
_atom_site_refinement_flags_adp
P P 0.62975(3) 0.59828(2) 0.56209(3) 0.02246(10) Uani 1 1 d . .
C11 C 0.77550(12) 0.60733(9) 0.62346(12) 0.0199(3) Uani 1 1 d . .
N12 N 0.82586(10) 0.56337(7) 0.71207(10) 0.0207(3) Uani 1 1 d . .
N15 N 0.84865(11) 0.66492(7) 0.61011(10) 0.0209(3) Uani 1 1 d . .
C13 C 0.92898(13) 0.59454(9) 0.75628(13) 0.0227(3) Uani 1 1 d . .
C14 C 0.94433(13) 0.65729(9) 0.69146(13) 0.0225(3) Uani 1 1 d . .
C121 C 0.77653(13) 0.49070(9) 0.74952(14) 0.0240(3) Uani 1 1 d . .
H121 H 0.7113 0.4778 0.6898 0.029 Uiso 1 1 calc R U
C122 C 0.73258(17) 0.50480(11) 0.85727(16) 0.0364(4) Uani 1 1 d . .
H12A H 0.7938 0.5183 0.9184 0.055 Uiso 1 1 calc R U
H12B H 0.6963 0.4571 0.8772 0.055 Uiso 1 1 calc R U
H12C H 0.6794 0.5481 0.8456 0.055 Uiso 1 1 calc R U
C123 C 0.85446(15) 0.42088(10) 0.75645(16) 0.0330(4) Uani 1 1 d . .
H12D H 0.8873 0.4192 0.6887 0.049 Uiso 1 1 calc R U
H12E H 0.8133 0.3723 0.7619 0.049 Uiso 1 1 calc R U
H12F H 0.9129 0.4262 0.8232 0.049 Uiso 1 1 calc R U
C131 C 1.00396(15) 0.56454(11) 0.85909(15) 0.0346(4) Uani 1 1 d . .
H13A H 1.0393 0.5160 0.8407 0.052 Uiso 1 1 calc R U
H13B H 0.9612 0.5540 0.9180 0.052 Uiso 1 1 calc R U
H13C H 1.0606 0.6040 0.8860 0.052 Uiso 1 1 calc R U
C141 C 1.04250(14) 0.71032(11) 0.70402(15) 0.0306(4) Uani 1 1 d . .
H14A H 1.0235 0.7618 0.7312 0.046 Uiso 1 1 calc R U
H14B H 1.0648 0.7164 0.6309 0.046 Uiso 1 1 calc R U
H14C H 1.1034 0.6875 0.7582 0.046 Uiso 1 1 calc R U
C151 C 0.82247(15) 0.72697(10) 0.52382(13) 0.0272(3) Uani 1 1 d . .
H151 H 0.7419 0.7222 0.4919 0.033 Uiso 1 1 calc R U
C152 C 0.84022(19) 0.80926(10) 0.57289(18) 0.0407(5) Uani 1 1 d . .
H15A H 0.8123 0.8119 0.6435 0.061 Uiso 1 1 calc R U
H15B H 0.8007 0.8473 0.5191 0.061 Uiso 1 1 calc R U
H15C H 0.9191 0.8216 0.5876 0.061 Uiso 1 1 calc R U
C153 C 0.8827(2) 0.71347(13) 0.42646(16) 0.0450(5) Uani 1 1 d . .
H15D H 0.9619 0.7217 0.4526 0.067 Uiso 1 1 calc R U
H15E H 0.8553 0.7505 0.3655 0.067 Uiso 1 1 calc R U
H15F H 0.8696 0.6596 0.3987 0.067 Uiso 1 1 calc R U
C21 C 0.63647(12) 0.59296(9) 0.41291(13) 0.0206(3) Uani 1 1 d . .
N22 N 0.58282(10) 0.64185(8) 0.33238(11) 0.0217(3) Uani 1 1 d . .
N25 N 0.68166(11) 0.53558(8) 0.35846(11) 0.0234(3) Uani 1 1 d . .
C23 C 0.59412(14) 0.61521(10) 0.22657(13) 0.0266(3) Uani 1 1 d . .
C24 C 0.65662(14) 0.54920(10) 0.24264(14) 0.0279(3) Uani 1 1 d . .
C221 C 0.51560(14) 0.70954(10) 0.35822(14) 0.0271(3) Uani 1 1 d . .
H221 H 0.5301 0.7150 0.4421 0.033 Uiso 1 1 calc R U
C222 C 0.39394(16) 0.69211(13) 0.32269(18) 0.0420(5) Uani 1 1 d . .
H22A H 0.3742 0.6917 0.2403 0.063 Uiso 1 1 calc R U
H22B H 0.3511 0.7326 0.3527 0.063 Uiso 1 1 calc R U
H22C H 0.3777 0.6407 0.3521 0.063 Uiso 1 1 calc R U
C223 C 0.55170(19) 0.78622(12) 0.31177(18) 0.0446(5) Uani 1 1 d . .
H22D H 0.6321 0.7908 0.3313 0.067 Uiso 1 1 calc R U
H22E H 0.5178 0.8304 0.3445 0.067 Uiso 1 1 calc R U
H22F H 0.5284 0.7869 0.2296 0.067 Uiso 1 1 calc R U
C231 C 0.54521(17) 0.65371(13) 0.11723(14) 0.0384(4) Uani 1 1 d . .
H23A H 0.5817 0.7042 0.1114 0.058 Uiso 1 1 calc R U
H23B H 0.4662 0.6624 0.1141 0.058 Uiso 1 1 calc R U
H23C H 0.5556 0.6198 0.0546 0.058 Uiso 1 1 calc R U
C232 C 0.69331(19) 0.49915(13) 0.15491(16) 0.0443(5) Uani 1 1 d . .
H23D H 0.6459 0.4527 0.1407 0.066 Uiso 1 1 calc R U
H23E H 0.7698 0.4827 0.1815 0.066 Uiso 1 1 calc R U
H23F H 0.6882 0.5293 0.0850 0.066 Uiso 1 1 calc R U
C251 C 0.73742(14) 0.46585(10) 0.41737(14) 0.0279(3) Uani 1 1 d . .
H251 H 0.7260 0.4691 0.4970 0.034 Uiso 1 1 calc R U
C252 C 0.68431(17) 0.38972(11) 0.37003(19) 0.0418(5) Uani 1 1 d . .
H25A H 0.6041 0.3937 0.3627 0.063 Uiso 1 1 calc R U
H25B H 0.7118 0.3464 0.4209 0.063 Uiso 1 1 calc R U
H25C H 0.7026 0.3799 0.2958 0.063 Uiso 1 1 calc R U
C253 C 0.86100(16) 0.46896(13) 0.42280(19) 0.0430(5) Uani 1 1 d . .
H25D H 0.8766 0.4675 0.3462 0.065 Uiso 1 1 calc R U
H25E H 0.8958 0.4238 0.4656 0.065 Uiso 1 1 calc R U
H25F H 0.8905 0.5176 0.4601 0.065 Uiso 1 1 calc R U
Br Br 0.77205(2) 0.19285(2) 0.50269(2) 0.03999(8) Uani 1 1 d . .

loop_
_atom_site_aniso_label
_atom_site_aniso_U_11
_atom_site_aniso_U_22
_atom_site_aniso_U_33
_atom_site_aniso_U_23
_atom_site_aniso_U_13
_atom_site_aniso_U_12
P 0.02100(19) 0.0274(2) 0.01866(19) 0.00095(15) 0.00281(14) 0.00133(15)
C11 0.0244(7) 0.0182(7) 0.0173(7) 0.0001(5) 0.0046(6) 0.0006(6)
N12 0.0230(6) 0.0197(6) 0.0190(6) 0.0020(5) 0.0028(5) -0.0005(5)
N15 0.0253(6) 0.0189(6) 0.0184(6) 0.0026(5) 0.0036(5) -0.0008(5)
C13 0.0220(7) 0.0235(8) 0.0218(7) 0.0015(6) 0.0017(6) -0.0001(6)
C14 0.0232(7) 0.0228(8) 0.0212(7) -0.0007(6) 0.0031(6) -0.0002(6)
C121 0.0271(8) 0.0185(7) 0.0267(8) 0.0051(6) 0.0055(6) -0.0014(6)
C122 0.0478(11) 0.0279(9) 0.0384(10) 0.0068(7) 0.0204(8) 0.0011(8)
C123 0.0355(9) 0.0221(8) 0.0413(10) 0.0039(7) 0.0072(8) 0.0028(7)
C131 0.0292(9) 0.0393(10) 0.0310(9) 0.0109(8) -0.0055(7) -0.0038(7)
C141 0.0269(8) 0.0314(9) 0.0325(9) 0.0024(7) 0.0028(7) -0.0075(7)
C151 0.0340(9) 0.0228(8) 0.0234(8) 0.0080(6) 0.0014(6) -0.0018(7)
C152 0.0517(12) 0.0215(9) 0.0449(11) 0.0060(8) -0.0008(9) -0.0004(8)
C153 0.0640(14) 0.0463(11) 0.0271(9) 0.0108(8) 0.0148(9) -0.0018(10)
C21 0.0201(7) 0.0199(7) 0.0209(7) -0.0003(6) 0.0017(6) -0.0004(6)
N22 0.0231(6) 0.0223(6) 0.0191(6) 0.0002(5) 0.0022(5) 0.0018(5)
N25 0.0248(6) 0.0225(6) 0.0225(6) -0.0004(5) 0.0038(5) 0.0029(5)
C23 0.0280(8) 0.0316(8) 0.0198(8) -0.0003(6) 0.0034(6) 0.0009(7)
C24 0.0294(8) 0.0320(9) 0.0225(8) -0.0024(7) 0.0057(6) 0.0014(7)
C221 0.0322(9) 0.0240(8) 0.0232(8) -0.0025(6) 0.0005(6) 0.0083(7)
C222 0.0301(10) 0.0529(12) 0.0423(11) -0.0087(9) 0.0050(8) 0.0097(8)
C223 0.0570(13) 0.0278(9) 0.0454(11) 0.0083(8) 0.0006(10) 0.0060(9)
C231 0.0448(11) 0.0490(11) 0.0202(8) 0.0047(8) 0.0036(7) 0.0105(9)
C232 0.0571(13) 0.0492(12) 0.0282(9) -0.0062(8) 0.0123(9) 0.0156(10)
C251 0.0307(9) 0.0234(8) 0.0290(8) 0.0011(6) 0.0038(7) 0.0078(7)
C252 0.0425(11) 0.0260(9) 0.0557(12) 0.0010(8) 0.0058(9) 0.0007(8)
C253 0.0290(9) 0.0408(11) 0.0557(12) -0.0013(9) -0.0008(9) 0.0081(8)
Br 0.05142(14) 0.03583(12) 0.02935(11) -0.00295(7) -0.00099(8) 0.01494(9)

loop_
_atom_type_symbol
_atom_type_description
_atom_type_scat_dispersion_real
_atom_type_scat_dispersion_imag
_atom_type_scat_source
C C 0.0181 0.0091 'International Tables Vol C Tables 4.2.6.8 and 6.1.1.4'
H H 0.0000 0.0000 'International Tables Vol C Tables 4.2.6.8 and 6.1.1.4'
N N 0.0311 0.0180 'International Tables Vol C Tables 4.2.6.8 and 6.1.1.4'
P P 0.2955 0.4335 'International Tables Vol C Tables 4.2.6.8 and 6.1.1.4'
Br Br -0.6763 1.2805 'International Tables Vol C Tables 4.2.6.8 and 6.1.1.4'

loop_
_geom_angle_atom_site_label_1
_geom_angle_atom_site_label_2
_geom_angle_atom_site_label_3
_geom_angle
C11 P C21 100.44(7)
N12 C11 N15 105.95(13)
N12 C11 P 123.07(11)
N15 C11 P 129.75(11)
C11 N12 C13 110.05(13)
C11 N12 C121 123.09(13)
C13 N12 C121 126.80(13)
C11 N15 C14 110.01(12)
C11 N15 C151 122.44(13)
C14 N15 C151 127.47(13)
C14 C13 N12 107.22(13)
C14 C13 C131 128.07(15)
N12 C13 C131 124.66(14)
C13 C14 N15 106.73(13)
C13 C14 C141 127.92(15)
N15 C14 C141 125.34(14)
N12 C121 C122 111.22(13)
N12 C121 C123 112.07(13)
C122 C121 C123 113.59(14)
N12 C121 H121 106.5
C122 C121 H121 106.5
C123 C121 H121 106.5
C121 C122 H12A 109.5
C121 C122 H12B 109.5
H12A C122 H12B 109.5
C121 C122 H12C 109.5
H12A C122 H12C 109.5
H12B C122 H12C 109.5
C121 C123 H12D 109.5
C121 C123 H12E 109.5
H12D C123 H12E 109.5
C121 C123 H12F 109.5
H12D C123 H12F 109.5
H12E C123 H12F 109.5
C13 C131 H13A 109.5
C13 C131 H13B 109.5
H13A C131 H13B 109.5
C13 C131 H13C 109.5
H13A C131 H13C 109.5
H13B C131 H13C 109.5
C14 C141 H14A 109.5
C14 C141 H14B 109.5
H14A C141 H14B 109.5
C14 C141 H14C 109.5
H14A C141 H14C 109.5
H14B C141 H14C 109.5
N15 C151 C152 112.81(14)
N15 C151 C153 111.32(14)
C152 C151 C153 112.62(16)
N15 C151 H151 106.5
C152 C151 H151 106.5
C153 C151 H151 106.5
C151 C152 H15A 109.5
C151 C152 H15B 109.5
H15A C152 H15B 109.5
C151 C152 H15C 109.5
H15A C152 H15C 109.5
H15B C152 H15C 109.5
C151 C153 H15D 109.5
C151 C153 H15E 109.5
H15D C153 H15E 109.5
C151 C153 H15F 109.5
H15D C153 H15F 109.5
H15E C153 H15F 109.5
N22 C21 N25 106.53(13)
N22 C21 P 124.93(11)
N25 C21 P 128.00(11)
C21 N22 C23 109.89(13)
C21 N22 C221 122.82(13)
C23 N22 C221 127.12(13)
C21 N25 C24 109.49(13)
C21 N25 C251 122.67(13)
C24 N25 C251 127.51(13)
C24 C23 N22 106.99(14)
C24 C23 C231 127.84(16)
N22 C23 C231 125.17(15)
C23 C24 N25 107.09(14)
C23 C24 C232 127.66(16)
N25 C24 C232 125.25(16)
N22 C221 C222 110.62(14)
N22 C221 C223 111.95(15)
C222 C221 C223 114.11(16)
N22 C221 H221 106.5
C222 C221 H221 106.5
C223 C221 H221 106.5
C221 C222 H22A 109.5
C221 C222 H22B 109.5
H22A C222 H22B 109.5
C221 C222 H22C 109.5
H22A C222 H22C 109.5
H22B C222 H22C 109.5
C221 C223 H22D 109.5
C221 C223 H22E 109.5
H22D C223 H22E 109.5
C221 C223 H22F 109.5
H22D C223 H22F 109.5
H22E C223 H22F 109.5
C23 C231 H23A 109.5
C23 C231 H23B 109.5
H23A C231 H23B 109.5
C23 C231 H23C 109.5
H23A C231 H23C 109.5
H23B C231 H23C 109.5
C24 C232 H23D 109.5
C24 C232 H23E 109.5
H23D C232 H23E 109.5
C24 C232 H23F 109.5
H23D C232 H23F 109.5
H23E C232 H23F 109.5
N25 C251 C252 111.99(14)
N25 C251 C253 111.39(15)
C252 C251 C253 114.00(15)
N25 C251 H251 106.3
C252 C251 H251 106.3
C253 C251 H251 106.3
C251 C252 H25A 109.5
C251 C252 H25B 109.5
H25A C252 H25B 109.5
C251 C252 H25C 109.5
H25A C252 H25C 109.5
H25B C252 H25C 109.5
C251 C253 H25D 109.5
C251 C253 H25E 109.5
H25D C253 H25E 109.5
C251 C253 H25F 109.5
H25D C253 H25F 109.5
H25E C253 H25F 109.5

loop_
_geom_bond_atom_site_label_1
_geom_bond_atom_site_label_2
_geom_bond_distance
P C11 1.8195(16)
P C21 1.8225(16)
C11 N12 1.3575(19)
C11 N15 1.363(2)
N12 C13 1.390(2)
N12 C121 1.4872(19)
N15 C14 1.393(2)
N15 C151 1.4770(19)
C13 C14 1.359(2)
C13 C131 1.493(2)
C14 C141 1.496(2)
C121 C122 1.521(2)
C121 C123 1.522(2)
C121 H121 1.0000
C122 H12A 0.9800
C122 H12B 0.9800
C122 H12C 0.9800
C123 H12D 0.9800
C123 H12E 0.9800
C123 H12F 0.9800
C131 H13A 0.9800
C131 H13B 0.9800
C131 H13C 0.9800
C141 H14A 0.9800
C141 H14B 0.9800
C141 H14C 0.9800
C151 C152 1.522(2)
C151 C153 1.523(3)
C151 H151 1.0000
C152 H15A 0.9800
C152 H15B 0.9800
C152 H15C 0.9800
C153 H15D 0.9800
C153 H15E 0.9800
C153 H15F 0.9800
C21 N22 1.3551(19)
C21 N25 1.356(2)
N22 C23 1.388(2)
N22 C221 1.488(2)
N25 C24 1.395(2)
N25 C251 1.486(2)
C23 C24 1.357(2)
C23 C231 1.497(2)
C24 C232 1.496(2)
C221 C222 1.512(3)
C221 C223 1.521(3)
C221 H221 1.0000
C222 H22A 0.9800
C222 H22B 0.9800
C222 H22C 0.9800
C223 H22D 0.9800
C223 H22E 0.9800
C223 H22F 0.9800
C231 H23A 0.9800
C231 H23B 0.9800
C231 H23C 0.9800
C232 H23D 0.9800
C232 H23E 0.9800
C232 H23F 0.9800
C251 C252 1.516(3)
C251 C253 1.516(3)
C251 H251 1.0000
C252 H25A 0.9800
C252 H25B 0.9800
C252 H25C 0.9800
C253 H25D 0.9800
C253 H25E 0.9800
C253 H25F 0.9800

loop_
_geom_hbond_atom_site_label_D
_geom_hbond_atom_site_label_H
_geom_hbond_atom_site_label_A
_geom_hbond_distance_DH
_geom_hbond_distance_HA
_geom_hbond_distance_DA
_geom_hbond_angle_DHA
_geom_hbond_site_symmetry_A
C122 H12B Br 0.98 3.03 3.7861(18) 135.2 4_566
C131 H13C Br 0.98 2.71 3.6709(18) 168.1 2_756
C141 H14C Br 0.98 3.01 3.8516(18) 144.9 2_756
C222 H22B Br 0.98 2.82 3.759(2) 159.5 3_666
C231 H23B Br 0.98 3.06 3.969(2) 155.2 2_655
C252 H25B Br 0.98 2.84 3.786(2) 161.4 .

loop_
_geom_torsion_atom_site_label_1
_geom_torsion_atom_site_label_2
_geom_torsion_atom_site_label_3
_geom_torsion_atom_site_label_4
_geom_torsion
C21 P C11 N12 -132.28(13)
C21 P C11 N15 62.25(15)
N15 C11 N12 C13 1.70(16)
P C11 N12 C13 -166.73(11)
N15 C11 N12 C121 -175.60(13)
P C11 N12 C121 16.0(2)
N12 C11 N15 C14 -0.67(16)
P C11 N15 C14 166.70(12)
N12 C11 N15 C151 -177.78(13)
P C11 N15 C151 -10.4(2)
C11 N12 C13 C14 -2.12(17)
C121 N12 C13 C14 175.06(14)
C11 N12 C13 C131 175.57(16)
C121 N12 C13 C131 -7.2(2)
N12 C13 C14 N15 1.62(17)
C131 C13 C14 N15 -175.97(16)
N12 C13 C14 C141 -179.67(15)
C131 C13 C14 C141 2.7(3)
C11 N15 C14 C13 -0.62(17)
C151 N15 C14 C13 176.31(14)
C11 N15 C14 C141 -179.37(15)
C151 N15 C14 C141 -2.4(2)
C11 N12 C121 C122 -105.31(17)
C13 N12 C121 C122 77.85(19)
C11 N12 C121 C123 126.33(16)
C13 N12 C121 C123 -50.5(2)
C11 N15 C151 C152 126.11(17)
C14 N15 C151 C152 -50.5(2)
C11 N15 C151 C153 -106.16(18)
C14 N15 C151 C153 77.3(2)
C11 P C21 N22 -123.85(13)
C11 P C21 N25 65.71(15)
N25 C21 N22 C23 0.02(17)
P C21 N22 C23 -172.13(12)
N25 C21 N22 C221 175.58(14)
P C21 N22 C221 3.4(2)
N22 C21 N25 C24 0.48(17)
P C21 N25 C24 172.32(12)
N22 C21 N25 C251 -173.32(13)
P C21 N25 C251 -1.5(2)
C21 N22 C23 C24 -0.52(18)
C221 N22 C23 C24 -175.84(15)
C21 N22 C23 C231 179.44(16)
C221 N22 C23 C231 4.1(3)
N22 C23 C24 N25 0.80(18)
C231 C23 C24 N25 -179.17(17)
N22 C23 C24 C232 -179.17(18)
C231 C23 C24 C232 0.9(3)
C21 N25 C24 C23 -0.81(19)
C251 N25 C24 C23 172.61(15)
C21 N25 C24 C232 179.15(18)
C251 N25 C24 C232 -7.4(3)
C21 N22 C221 C222 -106.06(17)
C23 N22 C221 C222 68.7(2)
C21 N22 C221 C223 125.46(17)
C23 N22 C221 C223 -59.8(2)
C21 N25 C251 C252 121.62(17)
C24 N25 C251 C252 -51.0(2)
C21 N25 C251 C253 -109.38(18)
C24 N25 C251 C253 78.0(2)
